data_4080255
loop_
_publ_author_name
'Zeckert, Kornelia'

_publ_section_title
;
 Pyridyl Compounds of Heavier Group 13 and 14 Elements as Ligands for
 Lanthanide Metals
;
_journal_issue 5
_journal_name_full Organometallics
_journal_page_first 1387
_journal_paper_doi 10.1021/om301032x
_journal_volume 32
_journal_year 2013
_chemical_formula_moiety 'C36 H52 Ga N2 Sm'
_chemical_formula_sum 'C36 H52 Ga N2 Sm'
_chemical_formula_weight 732.87
_chemical_name_systematic
;
 ?
;
_space_group_IT_number 60
_symmetry_cell_setting orthorhombic
_symmetry_space_group_name_Hall '-P 2n 2ab'
_symmetry_space_group_name_H-M 'P b c n'
_atom_sites_solution_hydrogens geom
_atom_sites_solution_primary direct
_atom_sites_solution_secondary difmap
_audit_conform_dict_location ftp://ftp.iucr.org/pub/cif_core.dic
_audit_conform_dict_name cif_core.dic
_audit_conform_dict_version 2.3
_audit_creation_date 2011-06-14T15:00:29-00:00
_audit_creation_method 'WinGX routine CIF_UPDATE'
_cell_angle_alpha 90
_cell_angle_beta 90
_cell_angle_gamma 90
_cell_formula_units_Z 4
_cell_length_a 11.6336(5)
_cell_length_b 19.3358(7)
_cell_length_c 15.0814(7)
_cell_measurement_reflns_used 2783
_cell_measurement_temperature 130(2)
_cell_measurement_theta_max 32.2056
_cell_measurement_theta_min 2.8936
_cell_volume 3392.5(2)
_computing_cell_refinement
;
        CrysAlisPro, Agilent Technologies,
        Version 1.171.35.11 (release 16-05-2011 CrysAlis171 .NET)
        (compiled May 16 2011,17:55:39)
;
_computing_data_collection
;
        CrysAlisPro, Agilent Technologies,
        Version 1.171.35.11 (release 16-05-2011 CrysAlis171 .NET)
        (compiled May 16 2011,17:55:39)
;
_computing_data_reduction
;
        CrysAlisPro, Agilent Technologies,
        Version 1.171.35.11 (release 16-05-2011 CrysAlis171 .NET)
        (compiled May 16 2011,17:55:39)
;
_computing_molecular_graphics 'Ortep-3 for Windows (Farrugia, 2008)'
_computing_structure_refinement 'SHELXL-97 (Sheldrick, 2008)'
_computing_structure_solution
;
     SHELXS-97
     Program for Crystal Structure Analysis (Release 97-2)
     G. M. Sheldrick, Institut f\"ur Anorganische Chemie der Universit\"at,
     Tammanstrasse 4, D-3400 G\"ottingen, Germany, 1998.
;
_diffrn_ambient_temperature 130(2)
_diffrn_detector_area_resol_mean 16.356
_diffrn_measured_fraction_theta_full 0.999
_diffrn_measured_fraction_theta_max 0.999
_diffrn_measurement_device_type 'Xcalibur, Sapphire3, Gemini'
_diffrn_measurement_method '\w scans'
_diffrn_orient_matrix_UB_11 0.0202769
_diffrn_orient_matrix_UB_12 -0.0191498
_diffrn_orient_matrix_UB_13 0.0369228
_diffrn_orient_matrix_UB_21 -0.0068362
_diffrn_orient_matrix_UB_22 -0.0311413
_diffrn_orient_matrix_UB_23 -0.0243181
_diffrn_orient_matrix_UB_31 0.057073
_diffrn_orient_matrix_UB_32 0.0030514
_diffrn_orient_matrix_UB_33 -0.016072
_diffrn_radiation_monochromator graphite
_diffrn_radiation_type MoK\a
_diffrn_radiation_wavelength 0.71073
_diffrn_reflns_av_R_equivalents 0.0454
_diffrn_reflns_av_unetI/netI 0.0544
_diffrn_reflns_limit_h_max 9
_diffrn_reflns_limit_h_min -14
_diffrn_reflns_limit_k_max 24
_diffrn_reflns_limit_k_min -21
_diffrn_reflns_limit_l_max 7
_diffrn_reflns_limit_l_min -18
_diffrn_reflns_number 8994
_diffrn_reflns_theta_full 26.37
_diffrn_reflns_theta_max 26.37
_diffrn_reflns_theta_min 3.05
_exptl_absorpt_coefficient_mu 2.533
_exptl_absorpt_correction_T_max 1
_exptl_absorpt_correction_T_min 0.84987
_exptl_absorpt_correction_type multi-scan
_exptl_absorpt_process_details
;
        CrysAlisPro, Agilent Technologies,
        Version 1.171.35.11 (release 16-05-2011 CrysAlis171 .NET)
        (compiled May 16 2011,17:55:39)
        Empirical absorption correction using spherical harmonics,
 implemented in SCALE3 ABSPACK scaling algorithm.
;
_exptl_crystal_colour yellow
_exptl_crystal_density_diffrn 1.435
_exptl_crystal_density_method 'not measured'
_exptl_crystal_description plates
_exptl_crystal_F_000 1500
_exptl_crystal_size_max 0.22
_exptl_crystal_size_mid 0.2
_exptl_crystal_size_min 0.03
_refine_diff_density_max 0.949
_refine_diff_density_min -0.882
_refine_diff_density_rms 0.115
_refine_ls_extinction_method none
_refine_ls_goodness_of_fit_ref 1.021
_refine_ls_hydrogen_treatment constr
_refine_ls_matrix_type full
_refine_ls_number_parameters 183
_refine_ls_number_reflns 3477
_refine_ls_number_restraints 0
_refine_ls_restrained_S_all 1.021
_refine_ls_R_factor_all 0.0745
_refine_ls_R_factor_gt 0.0381
_refine_ls_shift/su_max 0.002
_refine_ls_shift/su_mean 0
_refine_ls_structure_factor_coef Fsqd
_refine_ls_weighting_details 'calc w=1/[\s^2^(Fo^2^)+(0.0356P)^2^+5.6962P] where P=(Fo^2^+2Fc^2^)/3'
_refine_ls_weighting_scheme calc
_refine_ls_wR_factor_gt 0.0841
_refine_ls_wR_factor_ref 0.0986
_reflns_number_gt 2163
_reflns_number_total 3477
_reflns_threshold_expression >2sigma(I)
_cod_data_source_file om301032x_si_001.cif
_cod_data_source_block x1304
_cod_original_sg_symbol_H-M Pbcn
_cod_database_code 4080255

loop_
_symmetry_equiv_pos_as_xyz
'x, y, z'
'-x+1/2, -y+1/2, z+1/2'
'-x, y, -z+1/2'
'x+1/2, -y+1/2, -z'
'-x, -y, -z'
'x-1/2, y-1/2, -z-1/2'
'x, -y, z-1/2'
'-x-1/2, y-1/2, z'

loop_
_atom_site_label
_atom_site_type_symbol
_atom_site_fract_x
_atom_site_fract_y
_atom_site_fract_z
_atom_site_U_iso_or_equiv
_atom_site_adp_type
_atom_site_occupancy
_atom_site_symmetry_multiplicity
_atom_site_calc_flag
_atom_site_refinement_flags
C1 C 0.6470(5) 0.7762(3) 0.7766(4) 0.0259(13) Uani 1 1 d .
C2 C 0.7459(5) 0.8161(3) 0.7901(4) 0.0315(13) Uani 1 1 d .
H2 H 0.742 0.8646 0.7807 0.038 Uiso 1 1 calc R
C3 C 0.8477(5) 0.7877(3) 0.8164(4) 0.0318(14) Uani 1 1 d .
H3 H 0.9128 0.8166 0.8253 0.038 Uiso 1 1 calc R
C4 C 0.8573(5) 0.7164(3) 0.8303(3) 0.0250(12) Uani 1 1 d .
C5 C 0.7602(5) 0.6795(3) 0.8125(3) 0.0262(12) Uani 1 1 d .
H5 H 0.7644 0.6307 0.8186 0.031 Uiso 1 1 calc R
C6 C 0.9632(5) 0.6827(3) 0.8630(4) 0.0391(15) Uani 1 1 d .
H6A H 1.023 0.7177 0.8719 0.059 Uiso 1 1 calc R
H6B H 0.9896 0.6487 0.8195 0.059 Uiso 1 1 calc R
H6C H 0.9472 0.6595 0.9194 0.059 Uiso 1 1 calc R
C13 C 0.4364(4) 0.5290(3) 0.8655(4) 0.0243(12) Uani 1 1 d .
C14 C 0.5368(4) 0.5590(3) 0.9028(4) 0.0233(12) Uani 1 1 d .
C15 C 0.5073(5) 0.6272(2) 0.9316(3) 0.0226(10) Uani 1 1 d .
C16 C 0.3901(4) 0.6383(3) 0.9096(3) 0.0240(12) Uani 1 1 d .
C17 C 0.3469(4) 0.5784(3) 0.8716(3) 0.0233(12) Uani 1 1 d .
C18 C 0.4191(5) 0.4544(3) 0.8419(4) 0.0338(14) Uani 1 1 d .
H18A H 0.4934 0.4306 0.8417 0.051 Uiso 1 1 calc R
H18B H 0.3841 0.4512 0.7829 0.051 Uiso 1 1 calc R
H18C H 0.3682 0.4327 0.8856 0.051 Uiso 1 1 calc R
C19 C 0.6488(4) 0.5213(3) 0.9182(4) 0.0315(14) Uani 1 1 d .
H19A H 0.6447 0.4752 0.8914 0.047 Uiso 1 1 calc R
H19B H 0.6626 0.5169 0.982 0.047 Uiso 1 1 calc R
H19C H 0.7119 0.5474 0.891 0.047 Uiso 1 1 calc R
C20 C 0.5825(5) 0.6778(3) 0.9814(4) 0.0291(13) Uani 1 1 d .
H20A H 0.5396 0.7206 0.9919 0.044 Uiso 1 1 calc R
H20B H 0.6513 0.6879 0.9462 0.044 Uiso 1 1 calc R
H20C H 0.6052 0.6575 1.0383 0.044 Uiso 1 1 calc R
C21 C 0.3224(5) 0.7021(3) 0.9354(4) 0.0338(14) Uani 1 1 d .
H21A H 0.3745 0.7366 0.9608 0.051 Uiso 1 1 calc R
H21B H 0.264 0.6895 0.9795 0.051 Uiso 1 1 calc R
H21C H 0.2847 0.7213 0.8828 0.051 Uiso 1 1 calc R
C22 C 0.2228(4) 0.5629(3) 0.8519(4) 0.0337(14) Uani 1 1 d .
H22A H 0.2166 0.5168 0.8252 0.051 Uiso 1 1 calc R
H22B H 0.1926 0.5975 0.8106 0.051 Uiso 1 1 calc R
H22C H 0.1784 0.5642 0.9071 0.051 Uiso 1 1 calc R
C23 C 0.4648(5) 0.8877(3) 0.8577(5) 0.0452(17) Uani 1 1 d .
H23A H 0.3884 0.9092 0.8493 0.054 Uiso 1 1 calc R
H23B H 0.4591 0.8562 0.9093 0.054 Uiso 1 1 calc R
C24 C 0.5498(6) 0.9439(4) 0.8799(6) 0.086(3) Uani 1 1 d .
H24A H 0.6242 0.9232 0.8946 0.129 Uiso 1 1 calc R
H24B H 0.5217 0.9705 0.9309 0.129 Uiso 1 1 calc R
H24C H 0.5587 0.9748 0.8288 0.129 Uiso 1 1 calc R
N1 N 0.6586(4) 0.7066(2) 0.7869(3) 0.0257(10) Uani 1 1 d .
Ga1 Ga 0.5 0.83054(4) 0.75 0.02666(19) Uani 1 2 d S
Sm1 Sm 0.5 0.630058(16) 0.75 0.01750(11) Uani 1 2 d S

loop_
_atom_site_aniso_label
_atom_site_aniso_U_11
_atom_site_aniso_U_22
_atom_site_aniso_U_33
_atom_site_aniso_U_23
_atom_site_aniso_U_13
_atom_site_aniso_U_12
C1 0.029(3) 0.025(3) 0.023(3) -0.001(2) 0.002(2) 0.001(2)
C2 0.030(3) 0.024(3) 0.040(3) 0.001(3) -0.003(3) 0.001(3)
C3 0.028(3) 0.031(3) 0.036(3) -0.004(3) -0.005(3) -0.009(3)
C4 0.027(3) 0.030(3) 0.018(3) -0.002(2) 0.000(2) -0.001(2)
C5 0.031(3) 0.023(3) 0.024(3) 0.003(3) 0.002(3) 0.002(2)
C6 0.038(3) 0.041(4) 0.038(4) 0.000(3) 0.000(3) 0.003(3)
C13 0.025(3) 0.021(3) 0.027(3) 0.002(2) 0.006(3) 0.003(2)
C14 0.025(3) 0.020(3) 0.025(3) 0.003(2) 0.001(2) 0.002(2)
C15 0.026(3) 0.024(2) 0.018(2) 0.001(2) 0.001(3) 0.000(3)
C16 0.027(3) 0.026(3) 0.019(3) 0.003(2) 0.006(2) 0.004(2)
C17 0.027(3) 0.024(3) 0.019(3) 0.006(2) 0.004(2) -0.003(2)
C18 0.044(4) 0.020(3) 0.037(3) 0.001(3) 0.006(3) -0.004(3)
C19 0.032(3) 0.035(3) 0.028(3) 0.004(3) -0.001(3) 0.009(3)
C20 0.032(3) 0.030(3) 0.025(3) -0.002(3) 0.004(3) -0.003(3)
C21 0.031(3) 0.037(3) 0.033(3) 0.002(3) 0.005(3) 0.009(3)
C22 0.030(3) 0.036(3) 0.035(3) 0.005(3) 0.000(3) -0.004(3)
C23 0.047(4) 0.035(3) 0.053(4) -0.016(3) -0.007(3) 0.004(3)
C24 0.057(5) 0.086(6) 0.116(8) -0.067(6) 0.006(5) -0.009(5)
N1 0.027(3) 0.028(2) 0.022(2) -0.002(2) 0.002(2) -0.007(2)
Ga1 0.0251(4) 0.0241(4) 0.0307(4) 0 -0.0053(5) 0
Sm1 0.01806(18) 0.01501(17) 0.01944(18) 0 -0.0001(2) 0

loop_
_atom_type_symbol
_atom_type_description
_atom_type_scat_dispersion_real
_atom_type_scat_dispersion_imag
_atom_type_scat_source
C C 0.0033 0.0016 'International Tables Vol C Tables 4.2.6.8 and 6.1.1.4'
H H 0 0 'International Tables Vol C Tables 4.2.6.8 and 6.1.1.4'
N N 0.0061 0.0033 'International Tables Vol C Tables 4.2.6.8 and 6.1.1.4'
Ga Ga 0.2307 1.6083 'International Tables Vol C Tables 4.2.6.8 and 6.1.1.4'
Sm Sm -0.1638 3.4418 'International Tables Vol C Tables 4.2.6.8 and 6.1.1.4'

loop_
_geom_angle_atom_site_label_1
_geom_angle_atom_site_label_2
_geom_angle_atom_site_label_3
_geom_angle
_geom_angle_site_symmetry_1
_geom_angle_site_symmetry_3
N1 C1 C2 116.6(5) . .
N1 C1 Ga1 127.7(4) . .
C2 C1 Ga1 115.6(4) . .
C3 C2 C1 122.2(5) . .
C3 C2 H2 118.9 . .
C1 C2 H2 118.9 . .
C2 C3 C4 120.6(5) . .
C2 C3 H3 119.7 . .
C4 C3 H3 119.7 . .
C5 C4 C3 114.8(5) . .
C5 C4 C6 121.8(5) . .
C3 C4 C6 123.4(5) . .
N1 C5 C4 125.4(5) . .
N1 C5 H5 117.3 . .
C4 C5 H5 117.3 . .
C4 C6 H6A 109.5 . .
C4 C6 H6B 109.5 . .
H6A C6 H6B 109.5 . .
C4 C6 H6C 109.5 . .
H6A C6 H6C 109.5 . .
H6B C6 H6C 109.5 . .
C17 C13 C14 107.6(4) . .
C17 C13 C18 124.5(5) . .
C14 C13 C18 126.7(5) . .
C17 C13 Sm1 75.9(3) . .
C14 C13 Sm1 74.7(3) . .
C18 C13 Sm1 125.1(4) . .
C13 C14 C15 107.4(4) . .
C13 C14 C19 125.0(5) . .
C15 C14 C19 127.2(5) . .
C13 C14 Sm1 75.0(3) . .
C15 C14 Sm1 75.7(3) . .
C19 C14 Sm1 120.6(3) . .
C16 C15 C14 107.4(4) . .
C16 C15 C20 125.0(5) . .
C14 C15 C20 127.5(5) . .
C16 C15 Sm1 74.5(3) . .
C14 C15 Sm1 73.9(3) . .
C20 C15 Sm1 120.1(3) . .
C17 C16 C15 108.6(5) . .
C17 C16 C21 126.7(5) . .
C15 C16 C21 124.2(5) . .
C17 C16 Sm1 75.9(3) . .
C15 C16 Sm1 75.4(3) . .
C21 C16 Sm1 121.2(4) . .
C16 C17 C13 108.9(5) . .
C16 C17 C22 126.6(5) . .
C13 C17 C22 123.9(5) . .
C16 C17 Sm1 74.7(3) . .
C13 C17 Sm1 74.0(3) . .
C22 C17 Sm1 124.3(3) . .
C13 C18 H18A 109.5 . .
C13 C18 H18B 109.5 . .
H18A C18 H18B 109.5 . .
C13 C18 H18C 109.5 . .
H18A C18 H18C 109.5 . .
H18B C18 H18C 109.5 . .
C14 C19 H19A 109.5 . .
C14 C19 H19B 109.5 . .
H19A C19 H19B 109.5 . .
C14 C19 H19C 109.5 . .
H19A C19 H19C 109.5 . .
H19B C19 H19C 109.5 . .
C15 C20 H20A 109.5 . .
C15 C20 H20B 109.5 . .
H20A C20 H20B 109.5 . .
C15 C20 H20C 109.5 . .
H20A C20 H20C 109.5 . .
H20B C20 H20C 109.5 . .
C16 C21 H21A 109.5 . .
C16 C21 H21B 109.5 . .
H21A C21 H21B 109.5 . .
C16 C21 H21C 109.5 . .
H21A C21 H21C 109.5 . .
H21B C21 H21C 109.5 . .
C17 C22 H22A 109.5 . .
C17 C22 H22B 109.5 . .
H22A C22 H22B 109.5 . .
C17 C22 H22C 109.5 . .
H22A C22 H22C 109.5 . .
H22B C22 H22C 109.5 . .
C24 C23 Ga1 116.4(5) . .
C24 C23 H23A 108.2 . .
Ga1 C23 H23A 108.2 . .
C24 C23 H23B 108.2 . .
Ga1 C23 H23B 108.2 . .
H23A C23 H23B 107.4 . .
C23 C24 H24A 109.5 . .
C23 C24 H24B 109.5 . .
H24A C24 H24B 109.5 . .
C23 C24 H24C 109.5 . .
H24A C24 H24C 109.5 . .
H24B C24 H24C 109.5 . .
C5 N1 C1 120.2(5) . .
C5 N1 Sm1 119.6(4) . .
C1 N1 Sm1 120.1(4) . .
C23 Ga1 C23 113.2(4) 3_656 .
C23 Ga1 C1 107.1(2) 3_656 3_656
C23 Ga1 C1 105.7(2) . 3_656
C23 Ga1 C1 105.7(2) 3_656 .
C23 Ga1 C1 107.1(2) . .
C1 Ga1 C1 118.2(3) 3_656 .
N1 Sm1 N1 105.0(2) . 3_656
N1 Sm1 C14 128.46(15) . 3_656
N1 Sm1 C14 89.65(15) 3_656 3_656
N1 Sm1 C14 89.65(15) . .
N1 Sm1 C14 128.46(15) 3_656 .
C14 Sm1 C14 119.3(2) 3_656 .
N1 Sm1 C13 119.82(16) . .
N1 Sm1 C13 112.19(15) 3_656 .
C14 Sm1 C13 97.87(17) 3_656 .
C14 Sm1 C13 30.29(15) . .
N1 Sm1 C13 112.19(15) . 3_656
N1 Sm1 C13 119.82(16) 3_656 3_656
C14 Sm1 C13 30.29(15) 3_656 3_656
C14 Sm1 C13 97.87(17) . 3_656
C13 Sm1 C13 88.2(2) . 3_656
N1 Sm1 C16 96.78(16) . .
N1 Sm1 C16 79.10(15) 3_656 .
C14 Sm1 C16 134.71(16) 3_656 .
C14 Sm1 C16 49.87(15) . .
C13 Sm1 C16 49.46(15) . .
C13 Sm1 C16 137.20(16) 3_656 .
N1 Sm1 C16 79.10(15) . 3_656
N1 Sm1 C16 96.78(16) 3_656 3_656
C14 Sm1 C16 49.87(15) 3_656 3_656
C14 Sm1 C16 134.71(15) . 3_656
C13 Sm1 C16 137.20(16) . 3_656
C13 Sm1 C16 49.46(16) 3_656 3_656
C16 Sm1 C16 173.3(2) . 3_656
N1 Sm1 C15 105.37(15) . 3_656
N1 Sm1 C15 76.10(15) 3_656 3_656
C14 Sm1 C15 30.36(14) 3_656 3_656
C14 Sm1 C15 147.38(15) . 3_656
C13 Sm1 C15 128.08(16) . 3_656
C13 Sm1 C15 49.76(15) 3_656 3_656
C16 Sm1 C15 150.19(15) . 3_656
C16 Sm1 C15 30.08(15) 3_656 3_656
N1 Sm1 C15 76.10(15) . .
N1 Sm1 C15 105.37(15) 3_656 .
C14 Sm1 C15 147.38(16) 3_656 .
C14 Sm1 C15 30.36(14) . .
C13 Sm1 C15 49.76(15) . .
C13 Sm1 C15 128.08(16) 3_656 .
C16 Sm1 C15 30.08(15) . .
C16 Sm1 C15 150.19(15) 3_656 .
C15 Sm1 C15 177.7(2) 3_656 .
N1 Sm1 C17 124.13(15) . .
N1 Sm1 C17 83.22(15) 3_656 .
C14 Sm1 C17 106.30(15) 3_656 .
C14 Sm1 C17 49.57(15) . .
C13 Sm1 C17 30.03(15) . .
C13 Sm1 C17 110.06(16) 3_656 .
C16 Sm1 C17 29.33(15) . .
C16 Sm1 C17 156.10(16) 3_656 .
C15 Sm1 C17 129.81(15) 3_656 .
C15 Sm1 C17 49.08(15) . .
N1 Sm1 C17 83.22(15) . 3_656
N1 Sm1 C17 124.13(15) 3_656 3_656
C14 Sm1 C17 49.57(15) 3_656 3_656
C14 Sm1 C17 106.30(15) . 3_656
C13 Sm1 C17 110.06(16) . 3_656
C13 Sm1 C17 30.03(15) 3_656 3_656
C16 Sm1 C17 156.10(16) . 3_656
C16 Sm1 C17 29.33(15) 3_656 3_656
C15 Sm1 C17 49.07(15) 3_656 3_656
C15 Sm1 C17 129.81(15) . 3_656
C17 Sm1 C17 137.3(2) . 3_656

loop_
_geom_bond_atom_site_label_1
_geom_bond_atom_site_label_2
_geom_bond_distance
_geom_bond_site_symmetry_2
C1 N1 1.362(7) .
C1 C2 1.400(8) .
C1 Ga1 2.047(5) .
C2 C3 1.365(8) .
C2 H2 0.95 .
C3 C4 1.399(7) .
C3 H3 0.95 .
C4 C5 1.362(7) .
C4 C6 1.478(8) .
C5 N1 1.349(7) .
C5 H5 0.95 .
C6 H6A 0.98 .
C6 H6B 0.98 .
C6 H6C 0.98 .
C13 C17 1.416(7) .
C13 C14 1.421(7) .
C13 C18 1.498(7) .
C13 Sm1 2.720(5) .
C14 C15 1.429(7) .
C14 C19 1.511(7) .
C14 Sm1 2.717(5) .
C15 C16 1.420(7) .
C15 C20 1.512(7) .
C15 Sm1 2.741(5) .
C16 C17 1.386(7) .
C16 C21 1.514(7) .
C16 Sm1 2.730(5) .
C17 C22 1.504(7) .
C17 Sm1 2.745(5) .
C18 H18A 0.98 .
C18 H18B 0.98 .
C18 H18C 0.98 .
C19 H19A 0.98 .
C19 H19B 0.98 .
C19 H19C 0.98 .
C20 H20A 0.98 .
C20 H20B 0.98 .
C20 H20C 0.98 .
C21 H21A 0.98 .
C21 H21B 0.98 .
C21 H21C 0.98 .
C22 H22A 0.98 .
C22 H22B 0.98 .
C22 H22C 0.98 .
C23 C24 1.508(9) .
C23 Ga1 2.006(6) .
C23 H23A 0.99 .
C23 H23B 0.99 .
C24 H24A 0.98 .
C24 H24B 0.98 .
C24 H24C 0.98 .
N1 Sm1 2.430(4) .
Ga1 C23 2.006(6) 3_656
Ga1 C1 2.047(6) 3_656
Sm1 N1 2.430(4) 3_656
Sm1 C14 2.717(5) 3_656
Sm1 C13 2.720(5) 3_656
Sm1 C16 2.730(5) 3_656
Sm1 C15 2.741(5) 3_656
Sm1 C17 2.745(5) 3_656
